data_2300388
loop_
_publ_author_name
'Wadley, P.'
'Crespi, A.'
'G\'azquez, J.'
'Rold\'an, M.A.'
'Garc\'ia, P.'
'Novak, V.'
'Campion, R.'
'Jungwirth, T.'
'Rinaldi, C.'
'Mart\'i, X.'
'Holy, V.'
'Frontera, C.'
'Rius, J.'

_publ_section_title
;
 Obtaining the structure factors for an epitaxial film using Cu X-ray
 radiation
;
_journal_coeditor_code rg5041
_journal_issue 6
_journal_name_full 'Journal of Applied Crystallography'
_journal_page_first 1749
_journal_page_last 1754
_journal_paper_doi 10.1107/S002188981302414X
_journal_volume 46
_journal_year 2013
_chemical_formula_sum 'As0.84 Cu1.08 Mn0.94'
_chemical_formula_weight 193.40
_chemical_name_systematic
; 
 ? 
;
_space_group_IT_number 129
_symmetry_cell_setting 2
_symmetry_space_group_name_Hall '-P 4a 2a'
_symmetry_space_group_name_H-M 'P 4/n m m :2'
_atom_sites_solution_primary direct
_atom_sites_solution_secondary difmap
_audit_creation_method SHELXL-97
_cell_angle_alpha 90.00(2)
_cell_angle_beta 90.00(2)
_cell_angle_gamma 90.00(2)
_cell_formula_units_Z 2
_cell_length_a 3.820(10)
_cell_length_b 3.820(10)
_cell_length_c 6.318(10)
_cell_measurement_temperature 293(2)
_cell_volume 92.2(4)
_computing_structure_refinement 'SHELXL-97 (Sheldrick, 1997)'
_computing_structure_solution 'SHELXS-97 (Sheldrick, 1990)'
_diffrn_ambient_temperature 293(2)
_diffrn_measured_fraction_theta_full 1.110
_diffrn_measured_fraction_theta_max 1.110
_diffrn_radiation_monochromator graphite
_diffrn_radiation_source 'fine-focus sealed tube'
_diffrn_radiation_wavelength 1.54060
_diffrn_reflns_av_R_equivalents 0.0000
_diffrn_reflns_av_sigmaI/netI 0.4974
_diffrn_reflns_limit_h_max 2
_diffrn_reflns_limit_h_min 0
_diffrn_reflns_limit_k_max 3
_diffrn_reflns_limit_k_min 0
_diffrn_reflns_limit_l_max 6
_diffrn_reflns_limit_l_min 1
_diffrn_reflns_number 34
_diffrn_reflns_theta_full 49.36
_diffrn_reflns_theta_max 49.36
_diffrn_reflns_theta_min 7.00
_exptl_absorpt_coefficient_mu 85.384
_exptl_absorpt_correction_T_max 0.0078
_exptl_absorpt_correction_T_min 0.0078
_exptl_crystal_density_diffrn 6.967
_exptl_crystal_density_method 'not measured'
_exptl_crystal_F_000 174
_exptl_crystal_size_max 2.00
_exptl_crystal_size_mid 2.00
_exptl_crystal_size_min 2.00
_refine_diff_density_max 0.828
_refine_diff_density_min -0.532
_refine_diff_density_rms 0.163
_refine_ls_extinction_method none
_refine_ls_goodness_of_fit_ref 0.391
_refine_ls_matrix_type full
_refine_ls_number_parameters 3
_refine_ls_number_reflns 34
_refine_ls_number_restraints 0
_refine_ls_restrained_S_all 0.391
_refine_ls_R_factor_all 0.0933
_refine_ls_R_factor_gt 0.0460
_refine_ls_shift/su_max 0.001
_refine_ls_shift/su_mean 0.000
_refine_ls_structure_factor_coef Fsqd
_refine_ls_weighting_details 'calc w=1/[\s^2^(Fo^2^)+(0.1000P)^2^+0.0000P] where P=(Fo^2^+2Fc^2^)/3'
_refine_ls_weighting_scheme calc
_refine_ls_wR_factor_gt 0.0679
_refine_ls_wR_factor_ref 0.1066
_reflns_number_gt 10
_reflns_number_total 34
_reflns_threshold_expression >2sigma(I)
_cod_data_source_file rg5041.cif
_cod_data_source_block cma_xl_anis
_cod_depositor_comments
;
The following automatic conversions were performed:
'_atom_site_symetry_multiplicity' tag replaced with
'_atom_site_symmetry_multiplicity'.

Automatic conversion script
Id: cif_correct_tags 1440 2010-10-19 06:21:57Z saulius 
;
_cod_original_sg_symbol_H-M P4/nmm
_cod_database_code 2300388

loop_
_symmetry_equiv_pos_as_xyz
'x, y, z'
'-x+1/2, -y+1/2, z'
'-y+1/2, x, z'
'y, -x+1/2, z'
'x, -y+1/2, z'
'-x+1/2, y, z'
'-y+1/2, -x+1/2, z'
'y, x, z'
'-x, -y, -z'
'x-1/2, y-1/2, -z'
'y-1/2, -x, -z'
'-y, x-1/2, -z'
'-x, y-1/2, -z'
'x-1/2, -y, -z'
'y-1/2, x-1/2, -z'
'-y, -x, -z'

loop_
_atom_site_label
_atom_site_type_symbol
_atom_site_fract_x
_atom_site_fract_y
_atom_site_fract_z
_atom_site_U_iso_or_equiv
_atom_site_adp_type
_atom_site_occupancy
_atom_site_symmetry_multiplicity
_atom_site_calc_flag
_atom_site_refinement_flags
Cu Cu 0.2500 0.7500 0.5000 0.045(5) Uani 1 8 d S
As As 0.7500 0.7500 0.2347(13) 0.016(3) Uani 0.96 8 d SP
Mn Mn 0.7500 0.7500 0.830(3) 0.024(5) Uani 0.86 8 d SP

loop_
_atom_site_aniso_label
_atom_site_aniso_U_11
_atom_site_aniso_U_22
_atom_site_aniso_U_33
_atom_site_aniso_U_23
_atom_site_aniso_U_13
_atom_site_aniso_U_12
Cu 0.025(6) 0.025(6) 0.085(11) 0.000 0.000 0.000
As 0.013(4) 0.013(4) 0.020(5) 0.000 0.000 0.000
Mn 0.016(6) 0.016(6) 0.038(12) 0.000 0.000 0.000

loop_
_atom_type_symbol
_atom_type_description
_atom_type_scat_dispersion_real
_atom_type_scat_dispersion_imag
_atom_type_scat_source
As As -0.9300 1.0051 'International Tables Vol C Tables 4.2.6.8 and 6.1.1.4'
Cu Cu -1.9646 0.5888 'International Tables Vol C Tables 4.2.6.8 and 6.1.1.4'
Mn Mn -0.5299 2.8052 'International Tables Vol C Tables 4.2.6.8 and 6.1.1.4'

loop_
_geom_angle_atom_site_label_1
_geom_angle_atom_site_label_2
_geom_angle_atom_site_label_3
_geom_angle
_geom_angle_site_symmetry_1
_geom_angle_site_symmetry_3
As Cu As 115.79(18) 9_676 1_455
As Cu As 97.5(3) 9_676 9_666
As Cu As 115.79(18) 1_455 9_666
As Cu As 115.79(18) 9_676 .
As Cu As 97.5(3) 1_455 .
As Cu As 115.79(18) 9_666 .
As Cu Cu 122.10(9) 9_676 9_566
As Cu Cu 57.90(9) 1_455 9_566
As Cu Cu 57.90(9) 9_666 9_566
As Cu Cu 122.10(9) . 9_566
As Cu Cu 57.90(9) 9_676 9_676
As Cu Cu 122.10(9) 1_455 9_676
As Cu Cu 122.10(9) 9_666 9_676
As Cu Cu 57.90(9) . 9_676
Cu Cu Cu 180.0 9_566 9_676
As Cu Cu 122.10(9) 9_676 9_666
As Cu Cu 122.10(9) 1_455 9_666
As Cu Cu 57.90(9) 9_666 9_666
As Cu Cu 57.90(9) . 9_666
Cu Cu Cu 90.0 9_566 9_666
Cu Cu Cu 90.0 9_676 9_666
As Cu Cu 57.90(9) 9_676 9_576
As Cu Cu 57.90(9) 1_455 9_576
As Cu Cu 122.10(9) 9_666 9_576
As Cu Cu 122.10(9) . 9_576
Cu Cu Cu 90.0 9_566 9_576
Cu Cu Cu 90.0 9_676 9_576
Cu Cu Cu 180.0 9_666 9_576
As Cu Mn 60.9(2) 9_676 .
As Cu Mn 173.8(3) 1_455 .
As Cu Mn 60.9(2) 9_666 .
As Cu Mn 88.8(4) . .
Cu Cu Mn 118.54(16) 9_566 .
Cu Cu Mn 61.46(16) 9_676 .
Cu Cu Mn 61.46(16) 9_666 .
Cu Cu Mn 118.54(16) 9_576 .
As Cu Mn 173.8(3) 9_676 9_666
As Cu Mn 60.9(2) 1_455 9_666
As Cu Mn 88.8(4) 9_666 9_666
As Cu Mn 60.9(2) . 9_666
Cu Cu Mn 61.46(16) 9_566 9_666
Cu Cu Mn 118.54(16) 9_676 9_666
Cu Cu Mn 61.46(16) 9_666 9_666
Cu Cu Mn 118.54(16) 9_576 9_666
Mn Cu Mn 122.9(3) . 9_666
As Cu Mn 60.9(2) 9_676 1_455
As Cu Mn 88.8(4) 1_455 1_455
As Cu Mn 60.9(2) 9_666 1_455
As Cu Mn 173.8(3) . 1_455
Cu Cu Mn 61.46(16) 9_566 1_455
Cu Cu Mn 118.54(16) 9_676 1_455
Cu Cu Mn 118.54(16) 9_666 1_455
Cu Cu Mn 61.46(16) 9_576 1_455
Mn Cu Mn 85.0(6) . 1_455
Mn Cu Mn 122.9(3) 9_666 1_455
As Cu Mn 88.8(4) 9_676 9_676
As Cu Mn 60.9(2) 1_455 9_676
As Cu Mn 173.8(3) 9_666 9_676
As Cu Mn 60.9(2) . 9_676
Cu Cu Mn 118.54(17) 9_566 9_676
Cu Cu Mn 61.46(16) 9_676 9_676
Cu Cu Mn 118.54(16) 9_666 9_676
Cu Cu Mn 61.46(16) 9_576 9_676
Mn Cu Mn 122.9(3) . 9_676
Mn Cu Mn 85.0(6) 9_666 9_676
Mn Cu Mn 122.9(3) 1_455 9_676
Mn As Cu 131.27(16) 1_554 9_676
Mn As Cu 131.27(16) 1_554 1_655
Cu As Cu 64.21(18) 9_676 1_655
Mn As Cu 131.27(16) 1_554 9_666
Cu As Cu 97.5(3) 9_676 9_666
Cu As Cu 64.21(18) 1_655 9_666
Mn As Cu 131.27(16) 1_554 .
Cu As Cu 64.21(18) 9_676 .
Cu As Cu 97.5(3) 1_655 .
Cu As Cu 64.21(18) 9_666 .
Mn As Mn 81.4(4) 1_554 9_666
Cu As Mn 128.6(3) 9_676 9_666
Cu As Mn 128.6(3) 1_655 9_666
Cu As Mn 64.7(3) 9_666 9_666
Cu As Mn 64.7(3) . 9_666
Mn As Mn 81.4(4) 1_554 9_776
Cu As Mn 64.7(3) 9_676 9_776
Cu As Mn 64.7(3) 1_655 9_776
Cu As Mn 128.6(3) 9_666 9_776
Cu As Mn 128.6(3) . 9_776
Mn As Mn 162.8(8) 9_666 9_776
Mn As Mn 81.4(4) 1_554 9_766
Cu As Mn 128.6(3) 9_676 9_766
Cu As Mn 64.7(3) 1_655 9_766
Cu As Mn 64.7(3) 9_666 9_766
Cu As Mn 128.6(3) . 9_766
Mn As Mn 88.73(11) 9_666 9_766
Mn As Mn 88.73(11) 9_776 9_766
Mn As Mn 81.4(4) 1_554 9_676
Cu As Mn 64.7(3) 9_676 9_676
Cu As Mn 128.6(3) 1_655 9_676
Cu As Mn 128.6(3) 9_666 9_676
Cu As Mn 64.7(3) . 9_676
Mn As Mn 88.73(11) 9_666 9_676
Mn As Mn 88.73(11) 9_776 9_676
Mn As Mn 162.8(8) 9_766 9_676
As Mn As 98.6(4) 1_556 9_666
As Mn As 98.6(4) 1_556 9_776
As Mn As 162.8(8) 9_666 9_776
As Mn As 98.6(4) 1_556 9_676
As Mn As 88.73(11) 9_666 9_676
As Mn As 88.73(11) 9_776 9_676
As Mn As 98.6(4) 1_556 9_766
As Mn As 88.73(11) 9_666 9_766
As Mn As 88.73(11) 9_776 9_766
As Mn As 162.8(8) 9_676 9_766
As Mn Cu 137.5(3) 1_556 .
As Mn Cu 54.4(2) 9_666 .
As Mn Cu 111.3(5) 9_776 .
As Mn Cu 54.4(2) 9_676 .
As Mn Cu 111.3(5) 9_766 .
As Mn Cu 137.5(3) 1_556 9_666
As Mn Cu 54.4(2) 9_666 9_666
As Mn Cu 111.3(5) 9_776 9_666
As Mn Cu 111.3(5) 9_676 9_666
As Mn Cu 54.4(2) 9_766 9_666
Cu Mn Cu 57.1(3) . 9_666
As Mn Cu 137.5(3) 1_556 1_655
As Mn Cu 111.3(5) 9_666 1_655
As Mn Cu 54.4(2) 9_776 1_655
As Mn Cu 111.3(5) 9_676 1_655
As Mn Cu 54.4(2) 9_766 1_655
Cu Mn Cu 85.0(6) . 1_655
Cu Mn Cu 57.1(3) 9_666 1_655
As Mn Cu 137.5(3) 1_556 9_676
As Mn Cu 111.3(5) 9_666 9_676
As Mn Cu 54.4(2) 9_776 9_676
As Mn Cu 54.4(2) 9_676 9_676
As Mn Cu 111.3(5) 9_766 9_676
Cu Mn Cu 57.1(3) . 9_676
Cu Mn Cu 85.0(6) 9_666 9_676
Cu Mn Cu 57.1(3) 1_655 9_676

loop_
_geom_bond_atom_site_label_1
_geom_bond_atom_site_label_2
_geom_bond_distance
_geom_bond_site_symmetry_2
Cu As 2.541(7) 9_676
Cu As 2.541(7) 1_455
Cu As 2.541(7) 9_666
Cu As 2.541(7) .
Cu Cu 2.701(7) 9_566
Cu Cu 2.701(7) 9_676
Cu Cu 2.701(7) 9_666
Cu Cu 2.701(7) 9_576
Cu Mn 2.827(15) .
Cu Mn 2.827(15) 9_666
Cu Mn 2.827(15) 1_455
Cu Mn 2.827(15) 9_676
As Mn 2.56(2) 1_554
As Cu 2.541(7) 9_676
As Cu 2.541(7) 1_655
As Cu 2.541(7) 9_666
As Mn 2.732(8) 9_666
As Mn 2.732(8) 9_776
As Mn 2.732(8) 9_766
As Mn 2.732(8) 9_676
Mn As 2.56(2) 1_556
Mn As 2.732(8) 9_666
Mn As 2.732(8) 9_776
Mn As 2.732(8) 9_676
Mn As 2.732(8) 9_766
Mn Cu 2.827(15) 9_666
Mn Cu 2.827(15) 1_655
Mn Cu 2.827(15) 9_676
